data_7225818
loop_
_publ_author_name
'Batisai, Eustina'
'Su, Hong'
'Nassimbeni, Luigi R.'

_publ_section_title
;
 Synergism in host--guest selectivity of picolinium chlorides by
 triphenylsilanol and triphenylmethanol
;
_journal_issue 31
_journal_name_full CrystEngComm
_journal_page_first 5952
_journal_paper_doi 10.1039/C6CE01233G
_journal_volume 18
_journal_year 2016
_chemical_formula_moiety '0.271(C18 H16 O Si), 0.729(C19 H16 O), C6 H8 N, Cl'
_chemical_formula_sum 'C24.73 H24 Cl N O Si0.27'
_chemical_formula_weight 394.24
_chemical_name_systematic
; 
 ? 
;
_space_group_IT_number 2
_symmetry_cell_setting triclinic
_symmetry_space_group_name_Hall '-P 1'
_symmetry_space_group_name_H-M 'P -1'
_atom_sites_solution_hydrogens geom
_atom_sites_solution_primary direct
_atom_sites_solution_secondary difmap
_audit_creation_method SHELXL-97
_audit_update_record
;
2016-05-24 deposited with the CCDC.
2016-07-05 downloaded from the CCDC.
;
_cell_angle_alpha 91.40(3)
_cell_angle_beta 99.68(3)
_cell_angle_gamma 115.03(3)
_cell_formula_units_Z 2
_cell_length_a 8.8493(18)
_cell_length_b 9.1507(18)
_cell_length_c 14.380(3)
_cell_measurement_reflns_used 3890
_cell_measurement_temperature 173(2)
_cell_measurement_theta_max 27.55
_cell_measurement_theta_min 1.44
_cell_volume 1034.1(5)
_computing_cell_refinement 'Bruker SAINT'
_computing_data_collection 'Bruker APEX2'
_computing_data_reduction 'Bruker SAINT, SADABS and XPREP'
_computing_molecular_graphics X-SEED
_computing_publication_material 'Bruker SHELXTL'
_computing_structure_refinement 'SHELXL-97 (Sheldrick, 2008)'
_computing_structure_solution 'SHELXS-97 (Sheldrick, 2008)'
_diffrn_ambient_temperature 173(2)
_diffrn_measured_fraction_theta_full 0.998
_diffrn_measured_fraction_theta_max 0.998
_diffrn_measurement_device_type 'bruker apex II DUO'
_diffrn_radiation_monochromator graphite
_diffrn_radiation_source 'fine-focus sealed tube'
_diffrn_radiation_type MoK\a
_diffrn_radiation_wavelength 0.71073
_diffrn_reflns_av_R_equivalents 0.0271
_diffrn_reflns_av_sigmaI/netI 0.0326
_diffrn_reflns_limit_h_max 8
_diffrn_reflns_limit_h_min -11
_diffrn_reflns_limit_k_max 11
_diffrn_reflns_limit_k_min -9
_diffrn_reflns_limit_l_max 17
_diffrn_reflns_limit_l_min -18
_diffrn_reflns_number 14134
_diffrn_reflns_theta_full 27.55
_diffrn_reflns_theta_max 27.55
_diffrn_reflns_theta_min 1.44
_exptl_absorpt_coefficient_mu 0.215
_exptl_absorpt_correction_type none
_exptl_crystal_colour COLOURLESS
_exptl_crystal_density_diffrn 1.266
_exptl_crystal_density_method 'not measured'
_exptl_crystal_description PLATE
_exptl_crystal_F_000 416
_exptl_crystal_size_max 0.27
_exptl_crystal_size_mid 0.12
_exptl_crystal_size_min 0.05
_refine_diff_density_max 1.081
_refine_diff_density_min -0.365
_refine_diff_density_rms 0.055
_refine_ls_extinction_method none
_refine_ls_goodness_of_fit_ref 1.042
_refine_ls_hydrogen_treatment noref
_refine_ls_matrix_type full
_refine_ls_number_parameters 218
_refine_ls_number_reflns 4771
_refine_ls_number_restraints 26
_refine_ls_restrained_S_all 1.041
_refine_ls_R_factor_all 0.0722
_refine_ls_R_factor_gt 0.0588
_refine_ls_shift/su_max 0.013
_refine_ls_shift/su_mean 0.001
_refine_ls_structure_factor_coef Fsqd
_refine_ls_weighting_details 'calc w=1/[\s^2^(Fo^2^)+(0.0652P)^2^+0.8661P] where P=(Fo^2^+2Fc^2^)/3'
_refine_ls_weighting_scheme calc
_refine_ls_wR_factor_gt 0.1435
_refine_ls_wR_factor_ref 0.1527
_reflns_number_gt 3890
_reflns_number_total 4771
_reflns_threshold_expression >2sigma(I)
_cod_data_source_file c6ce01233g2.cif
_cod_data_source_block 7
_cod_depositor_comments 'Adding full bibliography for 7225812--7225819.cif.'
_cod_original_cell_volume 1034.1(4)
_cod_original_sg_symbol_H-M p-1
_cod_database_code 7225818

loop_
_symmetry_equiv_pos_as_xyz
'x, y, z'
'-x, -y, -z'

loop_
_atom_site_label
_atom_site_type_symbol
_atom_site_fract_x
_atom_site_fract_y
_atom_site_fract_z
_atom_site_U_iso_or_equiv
_atom_site_adp_type
_atom_site_occupancy
_atom_site_symmetry_multiplicity
_atom_site_calc_flag
_atom_site_refinement_flags
_atom_site_disorder_assembly
_atom_site_disorder_group
Cl1 Cl 0.72068(7) 0.71285(7) 0.49058(4) 0.03547(15) Uani 1 1 d . . .
Si1 Si 0.6710(4) 0.7825(4) 0.7612(3) 0.0263(16) Uani 0.271(3) 1 d PD A 2
O1 O 0.5735(12) 0.7730(12) 0.6529(4) 0.0203(19) Uiso 0.271(3) 1 d PD A 2
H1 H 0.5939 0.7129 0.6168 0.024 Uiso 0.271(3) 1 calc PR A 2
N1 N 0.7433(2) 0.3899(2) 0.47061(14) 0.0358(4) Uani 1 1 d . . .
H1A H 0.7275 0.4786 0.4714 0.043 Uiso 1 1 calc R . .
C1 C 0.7142(12) 0.6023(8) 0.7840(10) 0.038 Uiso 0.271(3) 1 d PD A 2
C2 C 0.8663(13) 0.6127(12) 0.8379(11) 0.038 Uiso 0.271(3) 1 d PD A 2
H2 H 0.9581 0.7114 0.8675 0.046 Uiso 0.271(3) 1 calc PR A 2
C3 C 0.8672(14) 0.4604(9) 0.8429(10) 0.038 Uiso 0.271(3) 1 d PD A 2
H3 H 0.9665 0.4536 0.8754 0.046 Uiso 0.271(3) 1 calc PR A 2
C4 C 0.7250(10) 0.3181(12) 0.8013(9) 0.038 Uiso 0.271(3) 1 d PD A 2
H4 H 0.7274 0.2158 0.8069 0.046 Uiso 0.271(3) 1 calc PR A 2
C5 C 0.5794(13) 0.3266(14) 0.7513(10) 0.038 Uiso 0.271(3) 1 d PD A 2
H5 H 0.4836 0.2276 0.7259 0.046 Uiso 0.271(3) 1 calc PR A 2
C6 C 0.5657(14) 0.4714(11) 0.7361(11) 0.038 Uiso 0.271(3) 1 d PD A 2
H6 H 0.4705 0.4796 0.6992 0.046 Uiso 0.271(3) 1 calc PR A 2
C7 C 0.5293(13) 0.7861(13) 0.8432(6) 0.038 Uiso 0.271(3) 1 d PD A 2
C8 C 0.4408(12) 0.8813(13) 0.8250(7) 0.038 Uiso 0.271(3) 1 d PD A 2
H8 H 0.4515 0.9442 0.7728 0.046 Uiso 0.271(3) 1 calc PR A 2
C9 C 0.3356(12) 0.8783(12) 0.8883(6) 0.038 Uiso 0.271(3) 1 d PD A 2
H9 H 0.2745 0.9424 0.8793 0.046 Uiso 0.271(3) 1 calc PR A 2
C10 C 0.3177(13) 0.7836(12) 0.9643(7) 0.038 Uiso 0.271(3) 1 d PD A 2
H10 H 0.2506 0.7883 1.0083 0.046 Uiso 0.271(3) 1 calc PR A 2
C11 C 0.3998(14) 0.6818(12) 0.9747(9) 0.038 Uiso 0.271(3) 1 d PD A 2
H11 H 0.3773 0.6080 1.0215 0.046 Uiso 0.271(3) 1 calc PR A 2
C12 C 0.515(3) 0.687(2) 0.9172(12) 0.038 Uiso 0.271(3) 1 d PD A 2
H12 H 0.5795 0.6270 0.9279 0.046 Uiso 0.271(3) 1 calc PR A 2
C20 C 0.8270(3) 0.3669(3) 0.40647(17) 0.0358(5) Uani 1 1 d . . .
C13 C 0.8797(8) 0.9661(9) 0.7935(6) 0.038 Uiso 0.271(3) 1 d PD A 2
C14 C 0.9729(11) 1.0169(13) 0.7214(7) 0.038 Uiso 0.271(3) 1 d PD A 2
H14 H 0.9317 0.9610 0.6593 0.046 Uiso 0.271(3) 1 calc PR A 2
C15 C 1.1297(11) 1.1538(12) 0.7450(7) 0.038 Uiso 0.271(3) 1 d PD A 2
H15 H 1.1959 1.1888 0.6973 0.046 Uiso 0.271(3) 1 calc PR A 2
C16 C 1.1945(11) 1.2421(13) 0.8348(6) 0.038 Uiso 0.271(3) 1 d PD A 2
H16 H 1.3022 1.3336 0.8494 0.046 Uiso 0.271(3) 1 calc PR A 2
C17 C 1.0906(12) 1.1868(13) 0.9019(8) 0.038 Uiso 0.271(3) 1 d PD A 2
H17 H 1.1286 1.2466 0.9628 0.046 Uiso 0.271(3) 1 calc PR A 2
C18 C 0.9343(13) 1.0488(13) 0.8848(6) 0.038 Uiso 0.271(3) 1 d PD A 2
H18 H 0.8687 1.0133 0.9327 0.046 Uiso 0.271(3) 1 calc PR A 2
C22 C 0.7985(4) 0.1228(3) 0.4725(2) 0.0599(8) Uani 1 1 d . . .
H22 H 0.8203 0.0296 0.4735 0.072 Uiso 1 1 calc R . .
C19 C 0.8793(4) 0.4877(3) 0.3379(2) 0.0512(7) Uani 1 1 d . . .
H19A H 0.9011 0.5944 0.3672 0.077 Uiso 1 1 calc R . .
H19B H 0.7883 0.4559 0.2815 0.077 Uiso 1 1 calc R . .
H19C H 0.9831 0.4931 0.3195 0.077 Uiso 1 1 calc R . .
C21 C 0.8549(3) 0.2296(3) 0.4085(2) 0.0504(7) Uani 1 1 d . . .
H21 H 0.9146 0.2096 0.3644 0.060 Uiso 1 1 calc R . .
C24 C 0.6825(3) 0.2856(4) 0.5334(2) 0.0498(7) Uani 1 1 d . . .
H24 H 0.6207 0.3060 0.5760 0.060 Uiso 1 1 calc R . .
C23 C 0.7100(4) 0.1486(4) 0.5359(2) 0.0600(8) Uani 1 1 d . . .
H23 H 0.6688 0.0736 0.5804 0.072 Uiso 1 1 calc R . .
C13B C 0.8432(3) 0.9338(3) 0.7901(2) 0.0232(6) Uiso 0.729(3) 1 d PD A 1
C14B C 0.9413(5) 0.9918(5) 0.7210(3) 0.038 Uiso 0.729(3) 1 d P A 1
H14B H 0.9015 0.9339 0.6594 0.046 Uiso 0.729(3) 1 calc PR A 1
C15B C 1.0935(5) 1.1297(5) 0.7383(3) 0.038 Uiso 0.729(3) 1 d P A 1
H15B H 1.1569 1.1654 0.6895 0.046 Uiso 0.729(3) 1 calc PR A 1
C16B C 1.1533(5) 1.2159(5) 0.8281(3) 0.038 Uiso 0.729(3) 1 d P A 1
H16B H 1.2573 1.3118 0.8406 0.046 Uiso 0.729(3) 1 calc PR A 1
C17B C 1.0611(5) 1.1619(5) 0.8989(3) 0.038 Uiso 0.729(3) 1 d P A 1
H17B H 1.1023 1.2196 0.9606 0.046 Uiso 0.729(3) 1 calc PR A 1
C18B C 0.9086(6) 1.0234(5) 0.8796(3) 0.038 Uiso 0.729(3) 1 d P A 1
H18B H 0.8460 0.9879 0.9287 0.046 Uiso 0.729(3) 1 calc PR A 1
C25 C 0.6775(3) 0.7770(3) 0.7704(2) 0.0148(17) Uani 0.729(3) 1 d PD A 1
O1B O 0.5876(4) 0.7668(5) 0.6753(2) 0.0312(6) Uani 0.729(3) 1 d PD A 1
H1B H 0.6482 0.7656 0.6364 0.037 Uiso 0.729(3) 1 calc PR A 1
C1B C 0.7081(6) 0.6250(4) 0.7806(4) 0.038 Uiso 0.729(3) 1 d PD A 1
C2B C 0.8573(6) 0.6289(5) 0.8323(4) 0.038 Uiso 0.729(3) 1 d P A 1
H2B H 0.9468 0.7317 0.8579 0.046 Uiso 0.729(3) 1 calc PR A 1
C3B C 0.8842(6) 0.4916(4) 0.8489(4) 0.038 Uiso 0.729(3) 1 d P A 1
H3B H 0.9887 0.5022 0.8858 0.046 Uiso 0.729(3) 1 calc PR A 1
C4B C 0.7580(5) 0.3393(5) 0.8113(3) 0.038 Uiso 0.729(3) 1 d P A 1
H4B H 0.7757 0.2451 0.8216 0.046 Uiso 0.729(3) 1 calc PR A 1
C5B C 0.6060(5) 0.3264(6) 0.7587(4) 0.038 Uiso 0.729(3) 1 d P A 1
H5B H 0.5180 0.2232 0.7323 0.046 Uiso 0.729(3) 1 calc PR A 1
C6B C 0.5840(6) 0.4659(5) 0.7450(4) 0.038 Uiso 0.729(3) 1 d P A 1
H6B H 0.4782 0.4542 0.7093 0.046 Uiso 0.729(3) 1 calc PR A 1
C7B C 0.5533(4) 0.7826(4) 0.8314(2) 0.0249(6) Uiso 0.729(3) 1 d PD A 1
C8B C 0.4671(5) 0.8781(5) 0.8105(3) 0.038 Uiso 0.729(3) 1 d P A 1
H8B H 0.4849 0.9374 0.7569 0.046 Uiso 0.729(3) 1 calc PR A 1
C9B C 0.3562(5) 0.8906(5) 0.8646(3) 0.038 Uiso 0.729(3) 1 d P A 1
H9B H 0.2993 0.9567 0.8476 0.046 Uiso 0.729(3) 1 calc PR A 1
C10B C 0.3289(5) 0.8061(5) 0.9435(3) 0.038 Uiso 0.729(3) 1 d P A 1
H10B H 0.2517 0.8123 0.9803 0.046 Uiso 0.729(3) 1 calc PR A 1
C11B C 0.4145(6) 0.7132(5) 0.9681(3) 0.038 Uiso 0.729(3) 1 d P A 1
H11B H 0.4001 0.6584 1.0235 0.046 Uiso 0.729(3) 1 calc PR A 1
C12B C 0.5223(10) 0.6994(9) 0.9117(5) 0.038 Uiso 0.729(3) 1 d P A 1
H12B H 0.5767 0.6312 0.9283 0.046 Uiso 0.729(3) 1 calc PR A 1

loop_
_atom_site_aniso_label
_atom_site_aniso_U_11
_atom_site_aniso_U_22
_atom_site_aniso_U_33
_atom_site_aniso_U_23
_atom_site_aniso_U_13
_atom_site_aniso_U_12
Cl1 0.0422(3) 0.0344(3) 0.0348(3) -0.0006(2) 0.0081(2) 0.0214(2)
Si1 0.029(3) 0.026(3) 0.029(2) 0.0036(17) 0.0069(17) 0.016(2)
N1 0.0376(10) 0.0360(10) 0.0390(10) -0.0002(8) 0.0020(8) 0.0231(9)
C20 0.0285(11) 0.0355(12) 0.0397(12) -0.0045(10) 0.0009(9) 0.0130(10)
C22 0.0611(18) 0.0364(14) 0.080(2) 0.0000(14) -0.0104(16) 0.0279(14)
C19 0.0500(16) 0.0494(16) 0.0507(16) 0.0057(13) 0.0140(13) 0.0167(13)
C21 0.0487(15) 0.0496(16) 0.0597(17) -0.0105(13) 0.0003(13) 0.0325(13)
C24 0.0410(14) 0.0685(18) 0.0454(15) 0.0170(13) 0.0120(12) 0.0271(14)
C23 0.0472(16) 0.0495(17) 0.072(2) 0.0257(15) -0.0023(15) 0.0140(14)
C25 0.012(3) 0.019(3) 0.009(2) 0.0013(17) -0.0021(17) 0.004(2)
O1B 0.0326(14) 0.0447(15) 0.0170(14) -0.0002(13) -0.0020(12) 0.0202(11)

loop_
_atom_type_symbol
_atom_type_description
_atom_type_scat_dispersion_real
_atom_type_scat_dispersion_imag
_atom_type_scat_source
C C 0.0033 0.0016 'International Tables Vol C Tables 4.2.6.8 and 6.1.1.4'
H H 0.0000 0.0000 'International Tables Vol C Tables 4.2.6.8 and 6.1.1.4'
N N 0.0061 0.0033 'International Tables Vol C Tables 4.2.6.8 and 6.1.1.4'
Si Si 0.0817 0.0704 'International Tables Vol C Tables 4.2.6.8 and 6.1.1.4'
Cl Cl 0.1484 0.1585 'International Tables Vol C Tables 4.2.6.8 and 6.1.1.4'
O O 0.0106 0.0060 'International Tables Vol C Tables 4.2.6.8 and 6.1.1.4'

loop_
_geom_angle_atom_site_label_1
_geom_angle_atom_site_label_2
_geom_angle_atom_site_label_3
_geom_angle
O1 Si1 C1 113.2(6)
O1 Si1 C13 112.5(5)
C1 Si1 C13 107.0(5)
O1 Si1 C7 108.1(5)
C1 Si1 C7 106.4(6)
C13 Si1 C7 109.4(5)
Si1 O1 H1 109.5
C24 N1 C20 123.6(2)
C24 N1 H1A 118.2
C20 N1 H1A 118.2
C6 C1 C2 132.8(6)
C6 C1 Si1 103.8(6)
C2 C1 Si1 123.5(6)
C1 C2 C3 112.1(9)
C1 C2 H2 124.0
C3 C2 H2 124.0
C4 C3 C2 121.4(11)
C4 C3 H3 119.3
C2 C3 H3 119.3
C3 C4 C5 120.0(11)
C3 C4 H4 120.0
C5 C4 H4 120.0
C6 C5 C4 124.3(11)
C6 C5 H5 117.8
C4 C5 H5 117.8
C1 C6 C5 109.3(8)
C1 C6 H6 125.3
C5 C6 H6 125.3
C12 C7 C8 124.4(7)
C12 C7 Si1 117.0(6)
C8 C7 Si1 118.6(5)
C7 C8 C9 116.1(7)
C7 C8 H8 122.0
C9 C8 H8 122.0
C10 C9 C8 122.0(8)
C10 C9 H9 119.0
C8 C9 H9 119.0
C9 C10 C11 119.3(8)
C9 C10 H10 120.3
C11 C10 H10 120.3
C12 C11 C10 120.9(10)
C12 C11 H11 119.6
C10 C11 H11 119.6
C7 C12 C11 117.0(9)
C7 C12 H12 121.5
C11 C12 H12 121.5
N1 C20 C21 117.2(2)
N1 C20 C19 117.9(2)
C21 C20 C19 124.9(2)
C14 C13 C18 122.9(6)
C14 C13 Si1 116.5(5)
C18 C13 Si1 120.6(5)
C13 C14 C15 117.0(8)
C13 C14 H14 121.5
C15 C14 H14 121.5
C16 C15 C14 123.7(9)
C16 C15 H15 118.2
C14 C15 H15 118.2
C17 C16 C15 115.7(9)
C17 C16 H16 122.1
C15 C16 H16 122.1
C16 C17 C18 124.2(10)
C16 C17 H17 117.9
C18 C17 H17 117.9
C13 C18 C17 116.5(8)
C13 C18 H18 121.8
C17 C18 H18 121.8
C21 C22 C23 120.3(3)
C21 C22 H22 119.9
C23 C22 H22 119.9
C20 C19 H19A 109.5
C20 C19 H19B 109.5
H19A C19 H19B 109.5
C20 C19 H19C 109.5
H19A C19 H19C 109.5
H19B C19 H19C 109.5
C22 C21 C20 120.9(3)
C22 C21 H21 119.5
C20 C21 H21 119.5
N1 C24 C23 119.5(3)
N1 C24 H24 120.3
C23 C24 H24 120.3
C22 C23 C24 118.5(3)
C22 C23 H23 120.8
C24 C23 H23 120.8
C14B C13B C18B 116.1(3)
C14B C13B C25 121.9(3)
C18B C13B C25 121.9(3)
C15B C14B C13B 122.7(4)
C15B C14B H14B 118.6
C13B C14B H14B 118.6
C14B C15B C16B 119.3(4)
C14B C15B H15B 120.3
C16B C15B H15B 120.3
C17B C16B C15B 119.9(4)
C17B C16B H16B 120.1
C15B C16B H16B 120.1
C16B C17B C18B 119.6(4)
C16B C17B H17B 120.2
C18B C17B H17B 120.2
C17B C18B C13B 122.3(4)
C17B C18B H18B 118.8
C13B C18B H18B 118.8
O1B C25 C1B 108.7(3)
O1B C25 C7B 102.8(3)
C1B C25 C7B 111.9(3)
O1B C25 C13B 109.1(3)
C1B C25 C13B 112.6(3)
C7B C25 C13B 111.2(3)
C2B C1B C6B 113.2(3)
C2B C1B C25 122.7(3)
C6B C1B C25 123.9(3)
C1B C2B C3B 124.1(4)
C1B C2B H2B 117.9
C3B C2B H2B 117.9
C4B C3B C2B 119.8(5)
C4B C3B H3B 120.1
C2B C3B H3B 120.1
C3B C4B C5B 119.2(4)
C3B C4B H4B 120.4
C5B C4B H4B 120.4
C6B C5B C4B 119.1(4)
C6B C5B H5B 120.5
C4B C5B H5B 120.5
C5B C6B C1B 124.6(4)
C5B C6B H6B 117.7
C1B C6B H6B 117.7
C8B C7B C12B 115.6(3)
C8B C7B C25 120.5(3)
C12B C7B C25 123.9(3)
C7B C8B C9B 122.9(3)
C7B C8B H8B 118.6
C9B C8B H8B 118.6
C8B C9B C10B 119.7(4)
C8B C9B H9B 120.2
C10B C9B H9B 120.2
C11B C10B C9B 119.5(3)
C11B C10B H10B 120.3
C9B C10B H10B 120.3
C10B C11B C12B 119.9(4)
C10B C11B H11B 120.0
C12B C11B H11B 120.0
C11B C12B C7B 122.4(4)
C11B C12B H12B 118.8
C7B C12B H12B 118.8

loop_
_geom_bond_atom_site_label_1
_geom_bond_atom_site_label_2
_geom_bond_distance
Si1 O1 1.6295(11)
Si1 C1 1.8684(11)
Si1 C13 1.8699(14)
Si1 C7 1.8700(11)
O1 H1 0.8400
N1 C24 1.337(3)
N1 C20 1.340(3)
N1 H1A 0.8800
C1 C6 1.3992(13)
C1 C2 1.3994(11)
C2 C3 1.4001(11)
C2 H2 0.9500
C3 C4 1.3999(13)
C3 H3 0.9500
C4 C5 1.3999(11)
C4 H4 0.9500
C5 C6 1.3996(11)
C5 H5 0.9500
C6 H6 0.9500
C7 C12 1.3996(11)
C7 C8 1.3997(11)
C8 C9 1.4000(11)
C8 H8 0.9500
C9 C10 1.3997(11)
C9 H9 0.9500
C10 C11 1.3997(11)
C10 H10 0.9500
C11 C12 1.3998(11)
C11 H11 0.9500
C12 H12 0.9500
C20 C21 1.379(3)
C20 C19 1.478(4)
C13 C14 1.3995(11)
C13 C18 1.3996(12)
C14 C15 1.3999(12)
C14 H14 0.9500
C15 C16 1.3995(12)
C15 H15 0.9500
C16 C17 1.3995(11)
C16 H16 0.9500
C17 C18 1.4000(12)
C17 H17 0.9500
C18 H18 0.9500
C22 C21 1.355(4)
C22 C23 1.374(5)
C22 H22 0.9500
C19 H19A 0.9800
C19 H19B 0.9800
C19 H19C 0.9800
C21 H21 0.9500
C24 C23 1.375(4)
C24 H24 0.9500
C23 H23 0.9500
C13B C14B 1.397(4)
C13B C18B 1.399(4)
C13B C25 1.5327(13)
C14B C15B 1.379(5)
C14B H14B 0.9500
C15B C16B 1.391(5)
C15B H15B 0.9500
C16B C17B 1.382(5)
C16B H16B 0.9500
C17B C18B 1.384(5)
C17B H17B 0.9500
C18B H18B 0.9500
C25 O1B 1.4418(11)
C25 C1B 1.5313(11)
C25 C7B 1.5324(11)
O1B H1B 0.8400
C1B C2B 1.388(5)
C1B C6B 1.417(5)
C2B C3B 1.393(5)
C2B H2B 0.9500
C3B C4B 1.387(5)
C3B H3B 0.9500
C4B C5B 1.384(5)
C4B H4B 0.9500
C5B C6B 1.385(5)
C5B H5B 0.9500
C6B H6B 0.9500
C7B C8B 1.392(4)
C7B C12B 1.400(4)
C8B C9B 1.389(5)
C8B H8B 0.9500
C9B C10B 1.386(5)
C9B H9B 0.9500
C10B C11B 1.375(5)
C10B H10B 0.9500
C11B C12B 1.394(5)
C11B H11B 0.9500
C12B H12B 0.9500

loop_
_geom_hbond_atom_site_label_D
_geom_hbond_atom_site_label_H
_geom_hbond_atom_site_label_A
_geom_hbond_distance_DH
_geom_hbond_distance_HA
_geom_hbond_distance_DA
_geom_hbond_angle_DHA
O1 H1 Cl1 0.84 2.29 3.002(9) 143.0
N1 H1A Cl1 0.88 2.18 3.055(2) 171.6
O1B H1B Cl1 0.84 2.39 3.188(4) 159.2
